data_4309465
loop_
_publ_author_name
'John F. Berry'
'F. Albert Cotton'
'Sergey A. Ibragimov'
'Carlos A. Murillo'
'Xiaoping Wang'

_publ_contact_author_address
;
Department of Chemistry and
Laboratory for Molecular Structure and Bonding
P.O. Box. 30012
Texas A&M University
College Station
TX 77842-3012
U.S.A.
;
_publ_contact_author_email cotton@tamu.edu
_publ_contact_author_fax 979-845-9351
_publ_contact_author_name 'Dr. F. Albert Cotton'
_publ_contact_author_phone 979-845-3646
_publ_section_title
;
Searching for Precursors to Metal-Metal Bonded Dipalladium Species: A
Study of Pd24+ Complexes
;
_journal_name_full 'Inorganic Chemistry'
_journal_page_first 6129
_journal_page_last 6137
_journal_paper_doi 10.1021/ic050876c
_journal_volume 44
_journal_year 2005
_chemical_formula_moiety 'C76 N12 H64 Pd2, 5(C6 H6)'
_chemical_formula_sum 'C106 H94 N12 Pd2'
_chemical_formula_weight 1748.73
_chemical_name_common Pd2(tpg)2(m-tpg)2
_chemical_name_systematic
;
  ?
;
_space_group_IT_number 2
_symmetry_cell_setting triclinic
_symmetry_space_group_name_Hall '-P 1'
_symmetry_space_group_name_H-M 'P -1'
_atom_sites_solution_hydrogens geom
_atom_sites_solution_primary direct
_atom_sites_solution_secondary difmap
_audit_creation_method SHELXL-97
_cell_angle_alpha 93.980(3)
_cell_angle_beta 100.526(3)
_cell_angle_gamma 95.357(3)
_cell_formula_units_Z 2
_cell_length_a 11.6756(17)
_cell_length_b 17.172(3)
_cell_length_c 22.102(3)
_cell_measurement_reflns_used 5941
_cell_measurement_temperature 27(2)
_cell_measurement_theta_max 28.0156
_cell_measurement_theta_min 2.1443
_cell_volume 4320.8(11)
_computing_cell_refinement SMART
_computing_data_collection SAINT
_computing_data_reduction SAINT
_computing_molecular_graphics XP
_computing_publication_material 'SHELXL-97 (Sheldrick, 1997)'
_computing_structure_refinement 'SHELXL-97 (Sheldrick, 1997)'
_computing_structure_solution 'SHELXS-97 (Sheldrick, 1990)'
_diffrn_ambient_temperature 27(2)
_diffrn_measured_fraction_theta_full 0.970
_diffrn_measured_fraction_theta_max 0.970
_diffrn_measurement_device_type 'Bruker Axs Smart'
_diffrn_measurement_method \w-scan
_diffrn_radiation_monochromator graphite
_diffrn_radiation_source 'fine-focus sealed tube'
_diffrn_radiation_type MoK\a
_diffrn_radiation_wavelength 0.71073
_diffrn_reflns_av_R_equivalents 0.0588
_diffrn_reflns_av_sigmaI/netI 0.1484
_diffrn_reflns_limit_h_max 13
_diffrn_reflns_limit_h_min -13
_diffrn_reflns_limit_k_max 15
_diffrn_reflns_limit_k_min -20
_diffrn_reflns_limit_l_max 26
_diffrn_reflns_limit_l_min -24
_diffrn_reflns_number 21735
_diffrn_reflns_theta_full 25.00
_diffrn_reflns_theta_max 25.00
_diffrn_reflns_theta_min 1.78
_diffrn_standards_number 0
_exptl_absorpt_coefficient_mu 0.474
_exptl_absorpt_correction_T_max 0.9453
_exptl_absorpt_correction_T_min 0.8295
_exptl_absorpt_correction_type multi-scan
_exptl_crystal_colour orange
_exptl_crystal_density_diffrn 1.344
_exptl_crystal_density_meas ?
_exptl_crystal_density_method .
_exptl_crystal_description plate
_exptl_crystal_F_000 1812
_exptl_crystal_size_max 0.41
_exptl_crystal_size_mid 0.25
_exptl_crystal_size_min 0.12
_refine_diff_density_max 2.162
_refine_diff_density_min -2.071
_refine_diff_density_rms 0.143
_refine_ls_extinction_method none
_refine_ls_goodness_of_fit_ref 1.048
_refine_ls_hydrogen_treatment noref
_refine_ls_matrix_type full
_refine_ls_number_parameters 999
_refine_ls_number_reflns 14759
_refine_ls_number_restraints 1
_refine_ls_restrained_S_all 1.048
_refine_ls_R_factor_all 0.1389
_refine_ls_R_factor_gt 0.0762
_refine_ls_shift/su_max 0.009
_refine_ls_shift/su_mean 0.000
_refine_ls_structure_factor_coef Fsqd
_refine_ls_weighting_details 'calc w=1/[\s^2^(Fo^2^)+(0.0805P)^2^+0.0000P] where P=(Fo^2^+2Fc^2^)/3'
_refine_ls_weighting_scheme calc
_refine_ls_wR_factor_gt 0.1586
_refine_ls_wR_factor_ref 0.1875
_reflns_number_gt 8842
_reflns_number_total 14759
_reflns_threshold_expression >2sigma(I)
_cod_data_source_file ic050876csi20050727_104043_3.cif
_cod_data_source_block cmpd2FiveC6H6
_cod_depositor_comments
;
The following automatic conversions were performed:
'_symmetry_cell_setting' value 'Triclinic' changed to 'triclinic'
according to '/home/saulius/struct/CIF-dictionaries/cif_core.dic'
dictionary named 'cif_core.dic' version 2.4.1 from 2010-06-29.

Automatic conversion script
Id: cif_fix_enum 1527 2010-12-29 10:47:43Z saulius 
;
_cod_original_cell_volume 4320.7(11)
_cod_database_code 4309465

loop_
_symmetry_equiv_pos_as_xyz
'x, y, z'
'-x, -y, -z'

loop_
_atom_site_label
_atom_site_type_symbol
_atom_site_fract_x
_atom_site_fract_y
_atom_site_fract_z
_atom_site_U_iso_or_equiv
_atom_site_adp_type
_atom_site_occupancy
_atom_site_symmetry_multiplicity
_atom_site_calc_flag
_atom_site_refinement_flags
_atom_site_disorder_assembly
_atom_site_disorder_group
Pd1 Pd 0.41764(5) 0.20026(3) 0.28042(3) 0.01649(17) Uani 1 1 d . A .
Pd2 Pd 0.66614(5) 0.18430(3) 0.30871(3) 0.01665(17) Uani 1 1 d . A .
N6 N 0.6717(5) 0.3029(3) 0.3061(3) 0.0129(13) Uiso 1 1 d . . .
N4 N 0.4884(6) 0.2930(4) 0.2405(3) 0.0194(15) Uani 1 1 d . . .
N8 N 0.5340(5) 0.2548(4) 0.4697(3) 0.0166(14) Uani 1 1 d . . .
H8A H 0.4636 0.2484 0.4788 0.020 Uiso 1 1 calc R . .
N7 N 0.6199(5) 0.1911(3) 0.3943(3) 0.0167(14) Uiso 1 1 d . . .
N9 N 0.4620(5) 0.2619(3) 0.3643(3) 0.0179(14) Uani 1 1 d . . .
N10 N 0.7291(6) 0.1581(3) 0.2304(3) 0.0206(15) Uani 1 1 d . . .
N1 N 0.3265(5) 0.1025(4) 0.3058(3) 0.0191(15) Uani 1 1 d . . .
N3 N 0.3518(5) 0.1139(3) 0.2100(3) 0.0140(14) Uani 1 1 d . . .
N5 N 0.6242(5) 0.4053(3) 0.2434(3) 0.0193(15) Uani 1 1 d . . .
H5A H 0.6948 0.4127 0.2346 0.023 Uiso 1 1 calc R . .
N2 N 0.2213(6) 0.0061(4) 0.2261(3) 0.0222(15) Uani 1 1 d . . .
H2A H 0.1962 -0.0021 0.1859 0.027 Uiso 1 1 calc R B .
C2 C 0.5937(6) 0.3334(4) 0.2637(3) 0.0149(16) Uani 1 1 d . . .
C3 C 0.5411(6) 0.2368(4) 0.4090(3) 0.0185(17) Uani 1 1 d . B .
N11 N 0.6802(5) 0.0675(4) 0.2892(3) 0.0197(15) Uani 1 1 d . . .
C1 C 0.2980(7) 0.0711(5) 0.2458(3) 0.0190(17) Uiso 1 1 d . A .
C40 C 0.4209(7) 0.3133(4) 0.1842(4) 0.0216(18) Uani 1 1 d . . .
C100 C 0.7240(7) 0.1941(4) 0.1743(3) 0.0197(18) Uani 1 1 d . B .
C101 C 0.6551(7) 0.1602(4) 0.1185(3) 0.0188(17) Uani 1 1 d . . .
H10A H 0.6083 0.1115 0.1167 0.023 Uiso 1 1 calc R B .
C50 C 0.5545(7) 0.4687(4) 0.2351(3) 0.0188(18) Uani 1 1 d . . .
N12 N 0.7420(5) 0.0225(4) 0.1969(3) 0.0205(15) Uani 1 1 d . . .
H12A H 0.6976 -0.0225 0.1932 0.025 Uiso 1 1 calc R A .
C31 C 0.3278(6) 0.1312(4) 0.0994(3) 0.0203(18) Uani 1 1 d . . .
H31A H 0.2990 0.1804 0.1062 0.024 Uiso 1 1 calc R B .
C80 C 0.6270(6) 0.2823(4) 0.5191(3) 0.0169(17) Uani 1 1 d . . .
C105 C 0.7873(7) 0.2673(4) 0.1760(4) 0.0216(19) Uani 1 1 d . . .
H10B H 0.8315 0.2915 0.2141 0.026 Uiso 1 1 calc R B .
C30 C 0.3616(7) 0.0862(5) 0.1488(4) 0.0216(18) Uani 1 1 d . B .
C20 C 0.1770(7) -0.0502(5) 0.2622(4) 0.025(2) Uani 1 1 d . B .
C120 C 0.8309(7) 0.0269(4) 0.1602(3) 0.0189(17) Uani 1 1 d . A .
C125 C 0.9206(7) 0.0886(5) 0.1698(3) 0.0229(19) Uani 1 1 d . . .
H12B H 0.9219 0.1309 0.2001 0.027 Uiso 1 1 calc R A .
C90 C 0.4052(6) 0.3296(4) 0.3772(3) 0.0172(17) Uani 1 1 d . B .
C41 C 0.4705(7) 0.3265(4) 0.1322(3) 0.0209(18) Uani 1 1 d . . .
H41A H 0.5507 0.3200 0.1331 0.025 Uiso 1 1 calc R . .
C51 C 0.5920(7) 0.5294(4) 0.2025(3) 0.0191(18) Uani 1 1 d . . .
H51A H 0.6603 0.5263 0.1852 0.023 Uiso 1 1 calc R . .
C60 C 0.7653(7) 0.3499(4) 0.3444(3) 0.0182(17) Uani 1 1 d . . .
C10A C 0.685(3) -0.0037(18) 0.328(2) 0.015(2) Uiso 0.22(4) 1 d PG A 1
C11A C 0.777(3) -0.050(2) 0.337(3) 0.014(3) Uiso 0.22(4) 1 d PG A 1
H11A H 0.8498 -0.0332 0.3263 0.017 Uiso 0.22(4) 1 calc PR A 1
C12A C 0.762(3) -0.122(2) 0.362(2) 0.015(2) Uiso 0.22(4) 1 d PG A 1
H12C H 0.8248 -0.1538 0.3681 0.018 Uiso 0.22(4) 1 calc PR A 1
C13A C 0.655(4) -0.147(2) 0.3775(19) 0.017(2) Uiso 0.22(4) 1 d PG A 1
H13A H 0.6453 -0.1959 0.3945 0.020 Uiso 0.22(4) 1 calc PR A 1
C14A C 0.564(3) -0.100(2) 0.368(3) 0.015(3) Uiso 0.22(4) 1 d PG A 1
H14A H 0.4908 -0.1174 0.3790 0.018 Uiso 0.22(4) 1 calc PR A 1
C15A C 0.579(3) -0.029(2) 0.343(3) 0.017(3) Uiso 0.22(4) 1 d PG A 1
H15A H 0.5159 0.0031 0.3372 0.021 Uiso 0.22(4) 1 calc PR A 1
C14B C 0.5857(18) -0.0924(12) 0.3792(10) 0.015(3) Uiso 0.39(4) 1 d PG A 2
H14B H 0.5224 -0.1077 0.3989 0.018 Uiso 0.39(4) 1 calc PR A 2
C15B C 0.5827(15) -0.0267(12) 0.3457(11) 0.017(3) Uiso 0.39(4) 1 d PG A 2
H15B H 0.5173 0.0028 0.3426 0.021 Uiso 0.39(4) 1 calc PR A 2
C10B C 0.6753(19) -0.0043(11) 0.3169(12) 0.015(2) Uiso 0.39(4) 1 d PG A 2
C11B C 0.7709(15) -0.0476(12) 0.3215(11) 0.014(3) Uiso 0.39(4) 1 d PG A 2
H11B H 0.8342 -0.0323 0.3018 0.017 Uiso 0.39(4) 1 calc PR A 2
C12B C 0.7739(16) -0.1132(13) 0.3549(9) 0.015(2) Uiso 0.39(4) 1 d PG A 2
H12D H 0.8393 -0.1428 0.3581 0.018 Uiso 0.39(4) 1 calc PR A 2
C13B C 0.681(2) -0.1356(12) 0.3838(8) 0.017(2) Uiso 0.39(4) 1 d PG A 2
H13B H 0.6834 -0.1805 0.4067 0.020 Uiso 0.39(4) 1 calc PR A 2
C14C C 0.5654(11) -0.1113(8) 0.3442(9) 0.015(3) Uiso 0.39(2) 1 d PG A 3
H14C H 0.4909 -0.1373 0.3463 0.018 Uiso 0.39(2) 1 calc PR A 3
C15C C 0.5727(11) -0.0412(9) 0.3166(10) 0.017(3) Uiso 0.39(2) 1 d PG A 3
H15C H 0.5032 -0.0194 0.2997 0.021 Uiso 0.39(2) 1 calc PR A 3
C10C C 0.6816(14) -0.0030(7) 0.3135(9) 0.015(2) Uiso 0.39(2) 1 d PG A 3
C11C C 0.7832(10) -0.0350(11) 0.3382(10) 0.014(3) Uiso 0.39(2) 1 d PG A 3
H11C H 0.8576 -0.0089 0.3362 0.017 Uiso 0.39(2) 1 calc PR A 3
C12C C 0.7759(12) -0.1051(12) 0.3659(9) 0.015(2) Uiso 0.39(2) 1 d PG A 3
H12E H 0.8453 -0.1269 0.3828 0.018 Uiso 0.39(2) 1 calc PR A 3
C13C C 0.6670(15) -0.1432(8) 0.3689(8) 0.017(2) Uiso 0.39(2) 1 d PG A 3
H13C H 0.6620 -0.1911 0.3879 0.020 Uiso 0.39(2) 1 calc PR A 3
C4 C 0.7179(6) 0.0805(4) 0.2372(3) 0.0185(17) Uani 1 1 d . A .
C61 C 0.7564(7) 0.4248(4) 0.3702(3) 0.0198(18) Uani 1 1 d . . .
H61A H 0.6848 0.4474 0.3604 0.024 Uiso 1 1 calc R . .
C91 C 0.4628(7) 0.3974(4) 0.4122(4) 0.0236(19) Uani 1 1 d . . .
H91A H 0.5430 0.3990 0.4311 0.028 Uiso 1 1 calc R B .
C70A C 0.6804(13) 0.1400(7) 0.4335(6) 0.020(3) Uiso 0.382(11) 1 d PG B 1
C71A C 0.6123(9) 0.0773(8) 0.4503(7) 0.016(3) Uiso 0.382(11) 1 d PG B 1
H71A H 0.5295 0.0722 0.4374 0.019 Uiso 0.382(11) 1 calc PR B 1
C72A C 0.6653(11) 0.0222(7) 0.4859(7) 0.018(2) Uiso 0.382(11) 1 d PG B 1
H72A H 0.6187 -0.0206 0.4974 0.022 Uiso 0.382(11) 1 calc PR B 1
C73A C 0.7864(11) 0.0298(8) 0.5047(6) 0.022(2) Uiso 0.382(11) 1 d PG B 1
H73A H 0.8226 -0.0079 0.5290 0.027 Uiso 0.382(11) 1 calc PR B 1
C74A C 0.8545(9) 0.0924(9) 0.4878(7) 0.020(2) Uiso 0.382(11) 1 d PG B 1
H74A H 0.9373 0.0976 0.5007 0.024 Uiso 0.382(11) 1 calc PR B 1
C75A C 0.8015(12) 0.1475(8) 0.4522(7) 0.016(2) Uiso 0.382(11) 1 d PG B 1
H75A H 0.8481 0.1903 0.4407 0.019 Uiso 0.382(11) 1 calc PR B 1
C71B C 0.6692(8) 0.1396(5) 0.4394(4) 0.016(3) Uiso 0.618(11) 1 d PG B 2
C72B C 0.6077(6) 0.0993(5) 0.4779(4) 0.018(2) Uiso 0.618(11) 1 d PG B 2
H72B H 0.5276 0.1061 0.4771 0.022 Uiso 0.618(11) 1 calc PR B 2
C70B C 0.6633(7) 0.0492(5) 0.5176(4) 0.020(3) Uiso 0.618(11) 1 d PG B 2
H70A H 0.6213 0.0217 0.5439 0.024 Uiso 0.618(11) 1 calc PR B 2
C73B C 0.7805(7) 0.0394(5) 0.5187(4) 0.022(2) Uiso 0.618(11) 1 d PG B 2
H73B H 0.8185 0.0051 0.5458 0.027 Uiso 0.618(11) 1 calc PR B 2
C74B C 0.8420(6) 0.0796(6) 0.4802(4) 0.020(2) Uiso 0.618(11) 1 d PG B 2
H74B H 0.9221 0.0729 0.4809 0.024 Uiso 0.618(11) 1 calc PR B 2
C75B C 0.7864(8) 0.1297(5) 0.4405(4) 0.016(2) Uiso 0.618(11) 1 d PG B 2
H75B H 0.8285 0.1573 0.4141 0.019 Uiso 0.618(11) 1 calc PR B 2
C62 C 0.8516(6) 0.4671(4) 0.4104(3) 0.0186(18) Uani 1 1 d . . .
H62A H 0.8446 0.5186 0.4271 0.022 Uiso 1 1 calc R . .
C42 C 0.4029(7) 0.3488(5) 0.0797(4) 0.027(2) Uani 1 1 d . . .
H42A H 0.4383 0.3602 0.0454 0.033 Uiso 1 1 calc R . .
C121 C 0.8295(7) -0.0339(5) 0.1154(4) 0.0258(19) Uani 1 1 d . . .
H12F H 0.7673 -0.0752 0.1081 0.031 Uiso 1 1 calc R A .
C43 C 0.2840(8) 0.3551(5) 0.0760(4) 0.029(2) Uani 1 1 d . . .
H43A H 0.2382 0.3717 0.0400 0.035 Uiso 1 1 calc R . .
C102 C 0.6567(7) 0.1995(5) 0.0655(4) 0.025(2) Uani 1 1 d . B .
H10C H 0.6118 0.1764 0.0271 0.031 Uiso 1 1 calc R . .
C21 C 0.0621(7) -0.0824(5) 0.2455(4) 0.0251(19) Uani 1 1 d . . .
H21A H 0.0131 -0.0657 0.2107 0.030 Uiso 1 1 calc R B .
C55 C 0.4535(6) 0.4733(4) 0.2604(3) 0.0205(18) Uani 1 1 d . . .
H55A H 0.4278 0.4325 0.2833 0.025 Uiso 1 1 calc R . .
C11 C 0.2795(7) 0.1332(4) 0.4054(3) 0.0176(17) Uani 1 1 d . . .
H11D H 0.3593 0.1299 0.4229 0.021 Uiso 1 1 calc R B .
C10 C 0.2399(6) 0.1160(4) 0.3421(4) 0.0190(18) Uani 1 1 d . B .
C123 C 1.0080(7) 0.0881(5) 0.1346(4) 0.026(2) Uani 1 1 d . A .
H12G H 1.0687 0.1304 0.1411 0.031 Uiso 1 1 calc R . .
C95 C 0.2863(6) 0.3294(4) 0.3496(3) 0.0185(17) Uani 1 1 d . . .
H95A H 0.2451 0.2833 0.3265 0.022 Uiso 1 1 calc R B .
C122 C 0.9190(7) -0.0351(5) 0.0807(4) 0.029(2) Uani 1 1 d . A .
H12H H 0.9185 -0.0779 0.0510 0.035 Uiso 1 1 calc R . .
C85 C 0.7364(6) 0.3123(4) 0.5091(4) 0.0193(18) Uani 1 1 d . . .
H85A H 0.7510 0.3125 0.4682 0.023 Uiso 1 1 calc R . .
C34 C 0.4154(7) -0.0119(5) 0.0794(4) 0.026(2) Uani 1 1 d . B .
H34A H 0.4460 -0.0605 0.0728 0.031 Uiso 1 1 calc R . .
C65 C 0.8723(6) 0.3174(4) 0.3607(3) 0.0162(17) Uani 1 1 d . . .
H65A H 0.8798 0.2661 0.3438 0.019 Uiso 1 1 calc R . .
C45 C 0.3004(7) 0.3171(5) 0.1803(4) 0.028(2) Uani 1 1 d . . .
H45A H 0.2649 0.3064 0.2146 0.033 Uiso 1 1 calc R . .
C81 C 0.6076(7) 0.2836(4) 0.5798(3) 0.0207(18) Uani 1 1 d . . .
H81A H 0.5332 0.2641 0.5873 0.025 Uiso 1 1 calc R . .
C124 C 1.0081(7) 0.0265(5) 0.0901(4) 0.026(2) Uani 1 1 d . . .
H12I H 1.0684 0.0267 0.0664 0.031 Uiso 1 1 calc R A .
C32 C 0.3369(7) 0.1028(5) 0.0406(4) 0.0243(19) Uani 1 1 d . B .
H32A H 0.3139 0.1330 0.0070 0.029 Uiso 1 1 calc R . .
C82 C 0.6956(7) 0.3130(4) 0.6289(3) 0.0206(18) Uani 1 1 d . . .
H82A H 0.6812 0.3130 0.6698 0.025 Uiso 1 1 calc R . .
C64 C 0.9656(6) 0.3587(5) 0.4004(3) 0.0199(18) Uani 1 1 d . . .
H64A H 1.0367 0.3357 0.4106 0.024 Uiso 1 1 calc R . .
C35 C 0.4070(6) 0.0158(5) 0.1387(3) 0.0208(18) Uani 1 1 d . . .
H35A H 0.4326 -0.0136 0.1726 0.025 Uiso 1 1 calc R B .
C63 C 0.9576(7) 0.4342(4) 0.4263(4) 0.0234(19) Uani 1 1 d . . .
H63A H 1.0223 0.4626 0.4539 0.028 Uiso 1 1 calc R . .
C14 C 0.0469(7) 0.1393(4) 0.3548(4) 0.0231(19) Uani 1 1 d . B .
H14D H -0.0338 0.1395 0.3374 0.028 Uiso 1 1 calc R . .
C54 C 0.3919(7) 0.5376(5) 0.2519(4) 0.0232(19) Uani 1 1 d . . .
H54A H 0.3223 0.5402 0.2682 0.028 Uiso 1 1 calc R . .
C23 C 0.0881(8) -0.1627(6) 0.3295(5) 0.044(3) Uani 1 1 d . . .
H23A H 0.0579 -0.2015 0.3527 0.052 Uiso 1 1 calc R B .
C33 C 0.3792(7) 0.0308(5) 0.0294(4) 0.027(2) Uani 1 1 d . . .
H33A H 0.3831 0.0114 -0.0114 0.032 Uiso 1 1 calc R B .
C93 C 0.2858(8) 0.4612(5) 0.3908(4) 0.033(2) Uani 1 1 d . . .
H93A H 0.2457 0.5062 0.3957 0.040 Uiso 1 1 calc R B .
C92 C 0.4027(7) 0.4626(5) 0.4195(4) 0.029(2) Uani 1 1 d . B .
H92A H 0.4415 0.5084 0.4441 0.035 Uiso 1 1 calc R . .
C15 C 0.1233(7) 0.1182(4) 0.3169(3) 0.0190(17) Uani 1 1 d . . .
H15D H 0.0955 0.1052 0.2739 0.023 Uiso 1 1 calc R B .
C53 C 0.4300(7) 0.5993(5) 0.2196(4) 0.026(2) Uani 1 1 d . . .
H53A H 0.3875 0.6437 0.2145 0.031 Uiso 1 1 calc R . .
C84 C 0.8243(7) 0.3419(4) 0.5589(4) 0.0232(19) Uani 1 1 d . . .
H84A H 0.8987 0.3620 0.5516 0.028 Uiso 1 1 calc R . .
C22 C 0.0172(8) -0.1391(5) 0.2793(4) 0.036(2) Uani 1 1 d . B .
H22A H -0.0621 -0.1614 0.2675 0.044 Uiso 1 1 calc R . .
C44 C 0.2336(7) 0.3363(5) 0.1264(4) 0.026(2) Uani 1 1 d . . .
H44A H 0.1514 0.3368 0.1235 0.032 Uiso 1 1 calc R . .
C94 C 0.2286(8) 0.3959(5) 0.3560(4) 0.029(2) Uani 1 1 d . B .
H94A H 0.1493 0.3957 0.3359 0.035 Uiso 1 1 calc R . .
C103 C 0.7213(7) 0.2704(5) 0.0675(4) 0.026(2) Uani 1 1 d . . .
H10D H 0.7217 0.2961 0.0309 0.032 Uiso 1 1 calc R B .
C25 C 0.2464(8) -0.0737(5) 0.3132(4) 0.037(2) Uani 1 1 d . . .
H25A H 0.3253 -0.0509 0.3258 0.044 Uiso 1 1 calc R B .
C83 C 0.8051(7) 0.3427(4) 0.6190(4) 0.0222(19) Uani 1 1 d . . .
H83A H 0.8655 0.3630 0.6528 0.027 Uiso 1 1 calc R . .
C52 C 0.5306(7) 0.5947(5) 0.1951(4) 0.0244(19) Uani 1 1 d . . .
H52A H 0.5576 0.6362 0.1732 0.029 Uiso 1 1 calc R . .
C13 C 0.0849(7) 0.1602(4) 0.4169(4) 0.0195(18) Uani 1 1 d . . .
H13D H 0.0322 0.1776 0.4416 0.023 Uiso 1 1 calc R B .
C12 C 0.2025(6) 0.1554(4) 0.4434(3) 0.0175(17) Uani 1 1 d . B .
H12J H 0.2294 0.1671 0.4866 0.021 Uiso 1 1 calc R . .
C104 C 0.7861(7) 0.3045(5) 0.1233(4) 0.027(2) Uani 1 1 d . B .
H10E H 0.8303 0.3542 0.1250 0.032 Uiso 1 1 calc R . .
C13S C 0.9605(7) 0.4696(5) 0.2543(4) 0.0242(19) Uani 1 1 d . . .
H13E H 0.9277 0.4307 0.2766 0.029 Uiso 1 1 calc R . .
C14S C 0.9291(7) 0.5458(5) 0.2590(4) 0.026(2) Uani 1 1 d . . .
H14E H 0.8748 0.5590 0.2843 0.032 Uiso 1 1 calc R . .
C1S C 1.1421(7) 0.3100(4) 0.5533(4) 0.028(2) Uani 1 1 d . . .
H1SA H 1.0691 0.2888 0.5285 0.033 Uiso 1 1 calc R . .
C24 C 0.2011(8) -0.1309(6) 0.3462(5) 0.042(3) Uani 1 1 d . B .
H24A H 0.2498 -0.1479 0.3810 0.051 Uiso 1 1 calc R . .
C2S C 1.2329(7) 0.3382(4) 0.5260(4) 0.0233(19) Uani 1 1 d . . .
H2SA H 1.2231 0.3359 0.4822 0.028 Uiso 1 1 calc R . .
C17S C 1.0391(7) 0.4504(5) 0.2173(4) 0.027(2) Uani 1 1 d . . .
H17A H 1.0596 0.3982 0.2142 0.032 Uiso 1 1 calc R . .
C4S C 1.3538(8) 0.3723(5) 0.6256(4) 0.032(2) Uani 1 1 d . . .
H4SA H 1.4266 0.3940 0.6503 0.038 Uiso 1 1 calc R . .
C3S C 1.3374(7) 0.3696(5) 0.5623(4) 0.028(2) Uani 1 1 d . . .
H3SA H 1.3994 0.3898 0.5434 0.034 Uiso 1 1 calc R . .
C5S C 1.2616(8) 0.3425(5) 0.6533(4) 0.029(2) Uani 1 1 d . . .
H5SA H 1.2717 0.3432 0.6969 0.035 Uiso 1 1 calc R . .
C16S C 1.0880(7) 0.5062(5) 0.1851(4) 0.034(2) Uani 1 1 d . . .
H16A H 1.1413 0.4925 0.1594 0.041 Uiso 1 1 calc R . .
C6S C 1.1580(7) 0.3128(5) 0.6169(4) 0.030(2) Uani 1 1 d . . .
H6SA H 1.0952 0.2935 0.6356 0.036 Uiso 1 1 calc R . .
C18S C 0.9779(8) 0.6018(5) 0.2265(4) 0.035(2) Uani 1 1 d . . .
H18A H 0.9564 0.6538 0.2288 0.042 Uiso 1 1 calc R . .
C15S C 1.0594(8) 0.5818(5) 0.1901(4) 0.036(2) Uani 1 1 d . . .
H15E H 1.0949 0.6207 0.1688 0.044 Uiso 1 1 calc R . .
C8S C 0.8405(10) 0.4298(7) -0.0251(5) 0.064(3) Uani 1 1 d . . .
H8SA H 0.8951 0.4074 -0.0462 0.077 Uiso 1 1 calc R . .
C7S C 0.7243(10) 0.4254(6) -0.0528(5) 0.055(3) Uani 1 1 d . . .
H7SA H 0.6991 0.4003 -0.0933 0.066 Uiso 1 1 calc R . .
C9S C 0.8774(9) 0.4669(7) 0.0337(5) 0.057(3) Uani 1 1 d . . .
H9SA H 0.9577 0.4711 0.0528 0.068 Uiso 1 1 calc R . .
C10S C 0.7976(9) 0.4975(6) 0.0641(5) 0.044(3) Uani 1 1 d . . .
H10F H 0.8224 0.5223 0.1048 0.053 Uiso 1 1 calc R . .
C23S C 1.1641(12) -0.1654(8) 0.1084(7) 0.074(4) Uani 1 1 d . . .
H23B H 1.2270 -0.1365 0.1370 0.089 Uiso 1 1 calc R . .
C22S C 1.1513(10) -0.1564(6) 0.0501(7) 0.052(3) Uani 1 1 d . . .
H22B H 1.2070 -0.1197 0.0379 0.063 Uiso 1 1 calc R . .
C24S C 1.0887(10) -0.2153(7) 0.1276(5) 0.052(3) Uani 1 1 d . . .
H24B H 1.1002 -0.2226 0.1705 0.062 Uiso 1 1 calc R . .
C12S C 0.6460(10) 0.4561(7) -0.0230(6) 0.067(3) Uani 1 1 d . . .
H12K H 0.5661 0.4525 -0.0429 0.080 Uiso 1 1 calc R . .
C21S C 1.0700(10) -0.1923(7) 0.0063(5) 0.049(3) Uani 1 1 d . . .
H21B H 1.0696 -0.1838 -0.0357 0.058 Uiso 1 1 calc R . .
C11S C 0.6802(11) 0.4927(7) 0.0359(5) 0.061(3) Uani 1 1 d . . .
H11E H 0.6246 0.5142 0.0568 0.074 Uiso 1 1 calc R . .
C19S C 0.9968(10) -0.2562(7) 0.0900(6) 0.068(3) Uani 1 1 d . . .
H19A H 0.9433 -0.2910 0.1055 0.081 Uiso 1 1 calc R . .
C20S C 0.9813(12) -0.2450(8) 0.0232(7) 0.090(5) Uani 1 1 d . . .
H20A H 0.9172 -0.2709 -0.0063 0.108 Uiso 1 1 calc R . .
C30S C 0.4870(19) -0.2169(11) 0.1185(9) 0.036(5) Uiso 0.612(19) 1 d P C 1
H30A H 0.4057 -0.2139 0.1045 0.043 Uiso 0.612(19) 1 calc PR C 1
C29S C 0.5360(15) -0.1925(9) 0.1767(8) 0.034(4) Uiso 0.612(19) 1 d P C 1
H29A H 0.4893 -0.1726 0.2040 0.041 Uiso 0.612(19) 1 calc PR C 1
C27S C 0.648(2) -0.1955(13) 0.1966(11) 0.041(7) Uiso 0.612(19) 1 d P C 1
H27A H 0.6807 -0.1769 0.2382 0.049 Uiso 0.612(19) 1 calc PR C 1
C28S C 0.7224(14) -0.2259(8) 0.1581(7) 0.034(5) Uiso 0.612(19) 1 d P C 1
H28A H 0.8037 -0.2275 0.1731 0.041 Uiso 0.612(19) 1 calc PR C 1
C25S C 0.6695(13) -0.2534(9) 0.0962(7) 0.031(4) Uiso 0.612(19) 1 d P C 1
H25B H 0.7146 -0.2757 0.0692 0.037 Uiso 0.612(19) 1 calc PR C 1
C26S C 0.5554(16) -0.2476(11) 0.0766(9) 0.021(5) Uiso 0.612(19) 1 d P C 1
H26A H 0.5198 -0.2639 0.0350 0.025 Uiso 0.612(19) 1 calc PR C 1
C29' C 0.5653(18) -0.1822(12) 0.2092(11) 0.017(5) Uiso 0.388(19) 1 d P C 2
H29B H 0.5688 -0.1592 0.2500 0.021 Uiso 0.388(19) 1 calc PR C 2
C30' C 0.456(2) -0.1984(13) 0.1701(10) 0.033(7) Uiso 0.388(19) 1 d P C 2
H30B H 0.3874 -0.1878 0.1851 0.039 Uiso 0.388(19) 1 calc PR C 2
C25' C 0.446(3) -0.2297(15) 0.1092(12) 0.024(7) Uiso 0.388(19) 1 d P C 2
H25C H 0.3710 -0.2432 0.0839 0.028 Uiso 0.388(19) 1 calc PR C 2
C28' C 0.539(3) -0.2406(19) 0.0871(15) 0.030(9) Uiso 0.388(19) 1 d P C 2
H28B H 0.5286 -0.2594 0.0448 0.036 Uiso 0.388(19) 1 calc PR C 2
C26' C 0.658(2) -0.2263(15) 0.1217(12) 0.036(7) Uiso 0.388(19) 1 d P C 2
H26B H 0.7232 -0.2335 0.1026 0.043 Uiso 0.388(19) 1 calc PR C 2
C27' C 0.673(3) -0.1992(17) 0.1903(14) 0.024(9) Uiso 0.388(19) 1 d P C 2
H27B H 0.7468 -0.1940 0.2179 0.029 Uiso 0.388(19) 1 calc PR C 2

loop_
_atom_site_aniso_label
_atom_site_aniso_U_11
_atom_site_aniso_U_22
_atom_site_aniso_U_33
_atom_site_aniso_U_23
_atom_site_aniso_U_13
_atom_site_aniso_U_12
Pd1 0.0184(3) 0.0120(3) 0.0209(3) 0.0023(3) 0.0060(3) 0.0060(3)
Pd2 0.0196(3) 0.0109(3) 0.0212(4) 0.0015(3) 0.0053(3) 0.0080(3)
N4 0.025(4) 0.019(4) 0.018(3) 0.006(3) 0.006(3) 0.017(3)
N8 0.006(3) 0.027(4) 0.015(3) -0.005(3) 0.003(3) -0.001(3)
N9 0.010(3) 0.011(3) 0.034(4) 0.003(3) 0.005(3) 0.006(3)
N10 0.025(4) 0.008(3) 0.030(4) 0.002(3) 0.007(3) 0.003(3)
N1 0.023(4) 0.021(4) 0.016(3) 0.002(3) 0.005(3) 0.013(3)
N3 0.012(3) 0.008(3) 0.021(3) -0.001(3) 0.004(3) -0.004(3)
N5 0.013(3) 0.005(3) 0.039(4) -0.002(3) 0.003(3) 0.004(3)
N2 0.028(4) 0.013(4) 0.025(4) -0.004(3) 0.008(3) 0.000(3)
C2 0.010(4) 0.013(4) 0.020(4) -0.006(3) 0.005(3) -0.003(3)
C3 0.015(4) 0.009(4) 0.031(5) 0.003(3) 0.001(3) 0.001(3)
N11 0.027(4) 0.019(4) 0.017(3) 0.009(3) 0.008(3) 0.011(3)
C40 0.024(5) 0.011(4) 0.035(5) 0.008(3) 0.014(4) 0.007(4)
C100 0.023(4) 0.019(4) 0.022(4) 0.006(3) 0.011(4) 0.012(4)
C101 0.027(5) 0.012(4) 0.018(4) 0.000(3) 0.005(3) 0.002(4)
C50 0.022(4) 0.011(4) 0.024(4) 0.001(3) 0.002(3) 0.008(4)
N12 0.020(4) 0.017(4) 0.024(4) -0.005(3) 0.005(3) 0.003(3)
C31 0.021(4) 0.017(4) 0.021(4) -0.003(3) 0.001(3) 0.003(4)
C80 0.014(4) 0.008(4) 0.028(4) -0.006(3) 0.002(3) 0.005(3)
C105 0.028(5) 0.013(4) 0.027(5) -0.001(3) 0.011(4) 0.010(4)
C30 0.016(4) 0.024(5) 0.026(5) 0.003(4) 0.007(3) 0.001(4)
C20 0.020(5) 0.018(4) 0.043(5) 0.005(4) 0.017(4) 0.006(4)
C120 0.026(5) 0.011(4) 0.018(4) 0.001(3) 0.002(3) 0.002(4)
C125 0.027(5) 0.023(5) 0.020(4) 0.004(4) 0.005(4) 0.013(4)
C90 0.018(4) 0.013(4) 0.027(4) 0.009(3) 0.015(3) 0.012(3)
C41 0.021(4) 0.015(4) 0.025(5) 0.003(3) 0.003(4) 0.001(4)
C51 0.016(4) 0.012(4) 0.029(5) -0.001(3) 0.004(3) 0.003(3)
C60 0.026(5) 0.003(4) 0.025(4) -0.001(3) 0.005(4) -0.001(3)
C4 0.015(4) 0.019(4) 0.021(4) 0.001(3) 0.001(3) 0.004(4)
C61 0.015(4) 0.020(4) 0.025(4) 0.001(3) 0.007(3) 0.003(4)
C91 0.021(4) 0.017(4) 0.036(5) 0.004(4) 0.009(4) 0.006(4)
C62 0.021(4) 0.009(4) 0.028(5) 0.000(3) 0.011(4) 0.004(3)
C42 0.029(5) 0.025(5) 0.031(5) 0.006(4) 0.012(4) 0.006(4)
C121 0.023(5) 0.022(5) 0.033(5) 0.002(4) 0.004(4) 0.004(4)
C43 0.034(5) 0.023(5) 0.029(5) 0.006(4) -0.001(4) 0.008(4)
C102 0.026(5) 0.025(5) 0.027(5) 0.001(4) 0.007(4) 0.009(4)
C21 0.016(4) 0.021(5) 0.040(5) 0.009(4) 0.007(4) 0.004(4)
C55 0.020(4) 0.015(4) 0.028(5) 0.005(3) 0.006(4) 0.006(4)
C11 0.014(4) 0.013(4) 0.027(5) 0.005(3) 0.005(3) 0.004(3)
C10 0.013(4) 0.017(4) 0.029(5) 0.003(3) 0.008(3) 0.003(3)
C123 0.020(4) 0.024(5) 0.037(5) 0.005(4) 0.009(4) 0.005(4)
C95 0.019(4) 0.020(4) 0.018(4) 0.008(3) 0.005(3) 0.006(4)
C122 0.035(5) 0.027(5) 0.029(5) 0.000(4) 0.011(4) 0.007(4)
C85 0.015(4) 0.017(4) 0.024(4) 0.002(3) -0.001(3) 0.005(3)
C34 0.029(5) 0.016(4) 0.033(5) -0.001(4) 0.006(4) 0.002(4)
C65 0.018(4) 0.014(4) 0.018(4) 0.001(3) 0.003(3) 0.010(3)
C45 0.024(5) 0.028(5) 0.036(5) 0.008(4) 0.013(4) 0.012(4)
C81 0.018(4) 0.020(4) 0.026(5) 0.004(3) 0.007(4) 0.005(4)
C124 0.025(5) 0.024(5) 0.032(5) 0.008(4) 0.013(4) 0.009(4)
C32 0.027(5) 0.018(4) 0.027(5) 0.004(4) 0.002(4) 0.001(4)
C82 0.029(5) 0.014(4) 0.020(4) 0.003(3) 0.002(4) 0.012(4)
C64 0.008(4) 0.028(5) 0.025(4) 0.008(4) 0.003(3) 0.008(4)
C35 0.019(4) 0.024(5) 0.020(4) 0.004(3) 0.002(3) 0.005(4)
C63 0.028(5) 0.015(4) 0.025(5) -0.003(3) 0.003(4) -0.004(4)
C14 0.014(4) 0.014(4) 0.041(5) -0.004(4) 0.006(4) 0.002(3)
C54 0.023(5) 0.020(5) 0.025(5) 0.000(4) 0.001(4) 0.004(4)
C23 0.037(6) 0.036(6) 0.067(7) 0.032(5) 0.019(5) 0.014(5)
C33 0.026(5) 0.021(5) 0.032(5) -0.006(4) 0.008(4) 0.001(4)
C93 0.033(5) 0.024(5) 0.054(6) 0.018(4) 0.027(5) 0.022(4)
C92 0.034(5) 0.018(5) 0.039(5) -0.003(4) 0.015(4) 0.006(4)
C15 0.023(4) 0.017(4) 0.019(4) 0.007(3) 0.003(3) 0.007(4)
C53 0.019(4) 0.019(5) 0.039(5) 0.001(4) 0.000(4) 0.005(4)
C84 0.018(4) 0.014(4) 0.041(5) 0.000(4) 0.010(4) 0.009(4)
C22 0.023(5) 0.025(5) 0.062(7) 0.010(5) 0.012(5) 0.000(4)
C44 0.030(5) 0.022(5) 0.027(5) 0.006(4) 0.001(4) 0.013(4)
C94 0.032(5) 0.027(5) 0.039(5) 0.019(4) 0.018(4) 0.019(4)
C103 0.030(5) 0.028(5) 0.027(5) 0.012(4) 0.011(4) 0.013(4)
C25 0.022(5) 0.022(5) 0.071(7) 0.029(5) 0.006(5) 0.011(4)
C83 0.022(5) 0.012(4) 0.032(5) -0.001(3) 0.001(4) 0.007(4)
C52 0.027(5) 0.019(4) 0.027(5) 0.008(4) 0.003(4) 0.002(4)
C13 0.020(4) 0.011(4) 0.031(5) 0.003(3) 0.013(4) 0.002(3)
C12 0.023(4) 0.013(4) 0.018(4) 0.005(3) 0.006(3) 0.003(3)
C104 0.028(5) 0.022(5) 0.034(5) 0.006(4) 0.011(4) 0.008(4)
C13S 0.022(5) 0.022(5) 0.028(5) 0.010(4) 0.003(4) 0.002(4)
C14S 0.018(4) 0.029(5) 0.030(5) -0.001(4) -0.002(4) 0.010(4)
C1S 0.027(5) 0.014(4) 0.041(5) -0.007(4) 0.004(4) 0.007(4)
C24 0.019(5) 0.043(6) 0.065(7) 0.031(5) 0.001(5) 0.002(5)
C2S 0.029(5) 0.015(4) 0.027(5) 0.000(4) 0.005(4) 0.007(4)
C17S 0.027(5) 0.017(4) 0.041(5) 0.006(4) 0.013(4) 0.007(4)
C4S 0.028(5) 0.021(5) 0.043(6) -0.005(4) -0.002(4) 0.010(4)
C3S 0.026(5) 0.017(5) 0.045(6) 0.002(4) 0.014(4) 0.010(4)
C5S 0.036(5) 0.023(5) 0.032(5) 0.001(4) 0.008(4) 0.019(4)
C16S 0.026(5) 0.037(6) 0.043(6) 0.011(4) 0.011(4) 0.007(4)
C6S 0.018(5) 0.021(5) 0.054(6) 0.001(4) 0.016(4) 0.002(4)
C18S 0.053(6) 0.017(5) 0.028(5) -0.005(4) -0.005(4) 0.008(5)
C15S 0.054(6) 0.023(5) 0.034(5) 0.004(4) 0.017(5) -0.007(5)
C8S 0.053(8) 0.088(10) 0.047(7) 0.003(6) 0.009(6) -0.008(7)
C7S 0.061(8) 0.054(7) 0.038(6) 0.015(5) -0.013(6) -0.021(6)
C9S 0.043(7) 0.093(9) 0.032(6) 0.015(6) 0.012(5) -0.023(6)
C10S 0.053(7) 0.036(6) 0.039(6) 0.011(5) 0.002(5) -0.011(5)
C23S 0.075(10) 0.055(9) 0.095(12) -0.013(8) 0.026(9) 0.020(8)
C22S 0.047(7) 0.025(6) 0.094(10) -0.008(6) 0.040(7) 0.006(5)
C24S 0.054(7) 0.051(7) 0.051(7) -0.010(6) 0.007(6) 0.024(6)
C12S 0.045(7) 0.077(9) 0.079(9) 0.028(7) -0.001(7) 0.018(7)
C21S 0.049(7) 0.059(8) 0.046(7) 0.012(6) 0.013(6) 0.034(6)
C11S 0.066(9) 0.064(8) 0.056(8) 0.017(6) 0.006(6) 0.019(7)
C19S 0.045(7) 0.076(9) 0.080(9) 0.032(7) 0.006(7) -0.014(7)
C20S 0.071(10) 0.073(10) 0.097(11) -0.052(9) -0.021(8) -0.024(8)

loop_
_atom_type_symbol
_atom_type_description
_atom_type_scat_dispersion_real
_atom_type_scat_dispersion_imag
_atom_type_scat_source
C C 0.0033 0.0016 'International Tables Vol C Tables 4.2.6.8 and 6.1.1.4'
H H 0.0000 0.0000 'International Tables Vol C Tables 4.2.6.8 and 6.1.1.4'
N N 0.0061 0.0033 'International Tables Vol C Tables 4.2.6.8 and 6.1.1.4'
Pd Pd -0.9988 1.0072 'International Tables Vol C Tables 4.2.6.8 and 6.1.1.4'

loop_
_geom_angle_atom_site_label_1
_geom_angle_atom_site_label_2
_geom_angle_atom_site_label_3
_geom_angle
_geom_angle_site_symmetry_1
_geom_angle_site_symmetry_3
_geom_angle_publ_flag
N9 Pd1 N4 90.2(2) . . ?
N9 Pd1 N3 163.2(2) . . ?
N4 Pd1 N3 106.5(2) . . ?
N9 Pd1 N1 98.5(2) . . ?
N4 Pd1 N1 169.9(2) . . ?
N3 Pd1 N1 64.7(2) . . ?
N9 Pd1 C1 131.5(2) . . ?
N4 Pd1 C1 137.7(2) . . ?
N3 Pd1 C1 31.8(2) . . ?
N1 Pd1 C1 33.1(2) . . ?
N9 Pd1 Pd2 79.74(16) . . ?
N4 Pd1 Pd2 77.52(17) . . ?
N3 Pd1 Pd2 104.25(15) . . ?
N1 Pd1 Pd2 108.89(16) . . ?
C1 Pd1 Pd2 111.99(16) . . ?
N6 Pd2 N10 98.8(2) . . ?
N6 Pd2 N11 163.7(2) . . ?
N10 Pd2 N11 65.0(2) . . ?
N6 Pd2 N7 91.3(2) . . ?
N10 Pd2 N7 168.1(2) . . ?
N11 Pd2 N7 104.8(2) . . ?
N6 Pd2 C4 131.5(2) . . ?
N10 Pd2 C4 32.8(2) . . ?
N11 Pd2 C4 32.2(2) . . ?
N7 Pd2 C4 136.8(2) . . ?
N6 Pd2 Pd1 80.04(16) . . ?
N10 Pd2 Pd1 111.16(18) . . ?
N11 Pd2 Pd1 105.55(18) . . ?
N7 Pd2 Pd1 76.71(16) . . ?
C4 Pd2 Pd1 110.86(17) . . ?
C2 N6 C60 122.0(6) . . ?
C2 N6 Pd2 119.8(5) . . ?
C60 N6 Pd2 117.9(4) . . ?
C2 N4 C40 119.6(7) . . ?
C2 N4 Pd1 123.8(5) . . ?
C40 N4 Pd1 116.6(5) . . ?
C3 N8 C80 127.3(6) . . ?
C3 N7 C70A 125.8(8) . . ?
C3 N7 C71B 118.3(6) . . ?
C3 N7 Pd2 123.1(5) . . ?
C70A N7 Pd2 111.1(7) . . ?
C71B N7 Pd2 118.4(5) . . ?
C3 N9 C90 119.8(6) . . ?
C3 N9 Pd1 119.9(4) . . ?
C90 N9 Pd1 120.1(5) . . ?
C4 N10 C100 127.1(6) . . ?
C4 N10 Pd2 92.3(5) . . ?
C100 N10 Pd2 132.8(4) . . ?
C1 N1 C10 122.3(6) . . ?
C1 N1 Pd1 91.1(5) . . ?
C10 N1 Pd1 117.1(4) . . ?
C1 N3 C30 123.0(6) . . ?
C1 N3 Pd1 92.8(4) . . ?
C30 N3 Pd1 143.1(5) . . ?
C2 N5 C50 127.3(6) . . ?
C1 N2 C20 127.9(7) . . ?
N4 C2 N6 120.2(7) . . ?
N4 C2 N5 120.5(7) . . ?
N6 C2 N5 119.3(6) . . ?
N7 C3 N9 120.2(7) . . ?
N7 C3 N8 120.8(6) . . ?
N9 C3 N8 118.9(6) . . ?
C4 N11 C10C 122.7(9) . . ?
C4 N11 C10B 126.5(11) . . ?
C4 N11 C10A 131.1(16) . . ?
C4 N11 Pd2 92.5(4) . . ?
C10C N11 Pd2 143.7(9) . . ?
C10B N11 Pd2 140.4(10) . . ?
C10A N11 Pd2 133.9(16) . . ?
N3 C1 N2 125.1(7) . . ?
N3 C1 N1 110.9(7) . . ?
N2 C1 N1 124.0(7) . . ?
N3 C1 Pd1 55.4(4) . . ?
N2 C1 Pd1 172.9(5) . . ?
N1 C1 Pd1 55.8(4) . . ?
C45 C40 C41 119.0(8) . . ?
C45 C40 N4 118.8(7) . . ?
C41 C40 N4 122.1(7) . . ?
C105 C100 C101 119.4(7) . . ?
C105 C100 N10 118.0(7) . . ?
C101 C100 N10 122.6(7) . . ?
C102 C101 C100 118.5(8) . . ?
C51 C50 C55 119.6(6) . . ?
C51 C50 N5 117.8(6) . . ?
C55 C50 N5 122.5(7) . . ?
C4 N12 C120 127.5(7) . . ?
C32 C31 C30 118.9(7) . . ?
C85 C80 C81 118.6(7) . . ?
C85 C80 N8 121.8(7) . . ?
C81 C80 N8 119.4(7) . . ?
C104 C105 C100 120.5(8) . . ?
C35 C30 C31 120.1(7) . . ?
C35 C30 N3 120.0(7) . . ?
C31 C30 N3 119.9(6) . . ?
C25 C20 C21 119.3(8) . . ?
C25 C20 N2 121.3(8) . . ?
C21 C20 N2 119.4(8) . . ?
C121 C120 C125 119.6(7) . . ?
C121 C120 N12 118.4(7) . . ?
C125 C120 N12 122.0(6) . . ?
C123 C125 C120 119.6(7) . . ?
C91 C90 C95 118.5(6) . . ?
C91 C90 N9 123.5(7) . . ?
C95 C90 N9 117.8(7) . . ?
C42 C41 C40 120.1(7) . . ?
C52 C51 C50 120.6(7) . . ?
C61 C60 N6 123.6(7) . . ?
C61 C60 C65 118.2(7) . . ?
N6 C60 C65 118.1(6) . . ?
C11A C10A C15A 120.0 . . ?
C11A C10A N11 125(2) . . ?
C15A C10A N11 113(3) . . ?
C10A C11A C12A 120.0 . . ?
C13A C12A C11A 120.0 . . ?
C12A C13A C14A 120.0 . . ?
C13A C14A C15A 120.0 . . ?
C14A C15A C10A 120.0 . . ?
C15B C14B C13B 120.0 . . ?
C10B C15B C14B 120.0 . . ?
C15B C10B C11B 120.0 . . ?
C15B C10B N11 120.5(13) . . ?
C11B C10B N11 119.1(13) . . ?
C12B C11B C10B 120.0 . . ?
C11B C12B C13B 120.0 . . ?
C12B C13B C14B 120.0 . . ?
C15C C14C C13C 120.0 . . ?
C14C C15C C10C 120.0 . . ?
N11 C10C C11C 124.1(11) . . ?
N11 C10C C15C 115.7(11) . . ?
C11C C10C C15C 120.0 . . ?
C10C C11C C12C 120.0 . . ?
C11C C12C C13C 120.0 . . ?
C12C C13C C14C 120.0 . . ?
N11 C4 N10 110.1(6) . . ?
N11 C4 N12 124.3(7) . . ?
N10 C4 N12 125.5(7) . . ?
N11 C4 Pd2 55.3(4) . . ?
N10 C4 Pd2 54.9(4) . . ?
N12 C4 Pd2 177.8(6) . . ?
C60 C61 C62 120.7(7) . . ?
C92 C91 C90 119.9(7) . . ?
C71A C70A C75A 120.0 . . ?
C71A C70A N7 116.3(10) . . ?
C75A C70A N7 123.6(10) . . ?
C70A C71A C72A 120.0 . . ?
C71A C72A C73A 120.0 . . ?
C74A C73A C72A 120.0 . . ?
C73A C74A C75A 120.0 . . ?
C74A C75A C70A 120.0 . . ?
C72B C71B C75B 120.0 . . ?
C72B C71B N7 125.2(6) . . ?
C75B C71B N7 114.7(6) . . ?
C70B C72B C71B 120.0 . . ?
C72B C70B C73B 120.0 . . ?
C74B C73B C70B 120.0 . . ?
C73B C74B C75B 120.0 . . ?
C74B C75B C71B 120.0 . . ?
C61 C62 C63 120.5(6) . . ?
C41 C42 C43 121.2(8) . . ?
C120 C121 C122 120.8(8) . . ?
C42 C43 C44 118.3(8) . . ?
C103 C102 C101 121.5(8) . . ?
C20 C21 C22 120.5(8) . . ?
C54 C55 C50 119.4(7) . . ?
C10 C11 C12 120.4(7) . . ?
C15 C10 C11 120.0(7) . . ?
C15 C10 N1 123.1(7) . . ?
C11 C10 N1 116.7(6) . . ?
C125 C123 C124 121.1(8) . . ?
C94 C95 C90 120.7(8) . . ?
C124 C122 C121 119.7(7) . . ?
C84 C85 C80 120.1(7) . . ?
C35 C34 C33 120.5(7) . . ?
C64 C65 C60 121.1(6) . . ?
C44 C45 C40 119.9(8) . . ?
C82 C81 C80 120.8(7) . . ?
C122 C124 C123 119.2(7) . . ?
C31 C32 C33 121.7(8) . . ?
C81 C82 C83 120.6(7) . . ?
C65 C64 C63 121.0(7) . . ?
C30 C35 C34 120.2(7) . . ?
C64 C63 C62 118.4(7) . . ?
C13 C14 C15 121.6(7) . . ?
C55 C54 C53 121.2(7) . . ?
C24 C23 C22 120.3(9) . . ?
C34 C33 C32 118.5(7) . . ?
C94 C93 C92 120.5(7) . . ?
C91 C92 C93 120.3(8) . . ?
C10 C15 C14 119.5(7) . . ?
C52 C53 C54 119.1(7) . . ?
C83 C84 C85 121.1(8) . . ?
C23 C22 C21 119.4(9) . . ?
C45 C44 C43 121.4(8) . . ?
C93 C94 C95 120.0(8) . . ?
C102 C103 C104 119.5(8) . . ?
C20 C25 C24 119.7(9) . . ?
C84 C83 C82 118.7(7) . . ?
C51 C52 C53 120.1(8) . . ?
C14 C13 C12 119.3(7) . . ?
C11 C12 C13 119.1(7) . . ?
C105 C104 C103 120.6(8) . . ?
C17S C13S C14S 120.4(8) . . ?
C18S C14S C13S 119.1(8) . . ?
C2S C1S C6S 119.5(8) . . ?
C23 C24 C25 120.7(9) . . ?
C3S C2S C1S 119.7(8) . . ?
C16S C17S C13S 120.5(7) . . ?
C3S C4S C5S 119.2(8) . . ?
C4S C3S C2S 121.0(8) . . ?
C6S C5S C4S 119.3(8) . . ?
C15S C16S C17S 119.7(8) . . ?
C5S C6S C1S 121.3(8) . . ?
C14S C18S C15S 119.9(8) . . ?
C16S C15S C18S 120.3(8) . . ?
C7S C8S C9S 119.6(11) . . ?
C12S C7S C8S 120.7(11) . . ?
C10S C9S C8S 119.6(11) . . ?
C9S C10S C11S 120.4(10) . . ?
C22S C23S C24S 119.0(14) . . ?
C23S C22S C21S 126.7(12) . . ?
C23S C24S C19S 123.4(13) . . ?
C7S C12S C11S 120.8(11) . . ?
C22S C21S C20S 118.2(11) . . ?
C12S C11S C10S 118.8(11) . . ?
C24S C19S C20S 117.5(11) . . ?
C21S C20S C19S 115.1(10) . . ?
C29S C30S C26S 120.7(18) . . ?
C27S C29S C30S 120.6(19) . . ?
C29S C27S C28S 122(2) . . ?
C25S C28S C27S 117.0(16) . . ?
C26S C25S C28S 119.2(15) . . ?
C25S C26S C30S 120.1(16) . . ?
C30' C29' C27' 123(2) . . ?
C25' C30' C29' 121(2) . . ?
C28' C25' C30' 120(3) . . ?
C25' C28' C26' 125(3) . . ?
C28' C26' C27' 117(3) . . ?
C29' C27' C26' 114(2) . . ?

loop_
_geom_bond_atom_site_label_1
_geom_bond_atom_site_label_2
_geom_bond_distance
_geom_bond_site_symmetry_2
_geom_bond_publ_flag
Pd1 N9 2.024(6) . ?
Pd1 N4 2.051(7) . ?
Pd1 N3 2.059(6) . ?
Pd1 N1 2.069(7) . ?
Pd1 C1 2.500(8) . ?
Pd1 Pd2 2.8971(9) . ?
Pd2 N6 2.037(6) . ?
Pd2 N10 2.039(6) . ?
Pd2 N11 2.049(6) . ?
Pd2 N7 2.058(6) . ?
Pd2 C4 2.490(7) . ?
N6 C2 1.352(9) . ?
N6 C60 1.401(9) . ?
N4 C2 1.349(9) . ?
N4 C40 1.429(10) . ?
N8 C3 1.375(9) . ?
N8 C80 1.412(9) . ?
N7 C3 1.333(9) . ?
N7 C70A 1.421(12) . ?
N7 C71B 1.454(9) . ?
N9 C3 1.348(9) . ?
N9 C90 1.428(8) . ?
N10 C4 1.350(9) . ?
N10 C100 1.416(9) . ?
N1 C1 1.365(9) . ?
N1 C10 1.427(9) . ?
N3 C1 1.319(9) . ?
N3 C30 1.431(9) . ?
N5 C2 1.380(9) . ?
N5 C50 1.422(8) . ?
N2 C1 1.358(9) . ?
N2 C20 1.415(10) . ?
N11 C4 1.329(9) . ?
N11 C10C 1.360(15) . ?
N11 C10B 1.416(17) . ?
N11 C10A 1.54(3) . ?
C40 C45 1.402(11) . ?
C40 C41 1.402(10) . ?
C100 C105 1.391(11) . ?
C100 C101 1.401(11) . ?
C101 C102 1.393(10) . ?
C50 C51 1.390(11) . ?
C50 C55 1.401(10) . ?
N12 C4 1.373(8) . ?
N12 C120 1.429(9) . ?
C31 C32 1.382(10) . ?
C31 C30 1.400(10) . ?
C80 C85 1.394(10) . ?
C80 C81 1.398(10) . ?
C105 C104 1.366(11) . ?
C30 C35 1.385(10) . ?
C20 C25 1.372(11) . ?
C20 C21 1.376(11) . ?
C120 C121 1.383(10) . ?
C120 C125 1.395(11) . ?
C125 C123 1.391(10) . ?
C90 C91 1.394(10) . ?
C90 C95 1.410(10) . ?
C41 C42 1.378(11) . ?
C51 C52 1.388(10) . ?
C60 C61 1.391(9) . ?
C60 C65 1.412(10) . ?
C10A C11A 1.3900 . ?
C10A C15A 1.3900 . ?
C11A C12A 1.3900 . ?
C12A C13A 1.3900 . ?
C13A C14A 1.3900 . ?
C14A C15A 1.3900 . ?
C14B C15B 1.3900 . ?
C14B C13B 1.3900 . ?
C15B C10B 1.3900 . ?
C10B C11B 1.3900 . ?
C11B C12B 1.3900 . ?
C12B C13B 1.3900 . ?
C14C C15C 1.3900 . ?
C14C C13C 1.3900 . ?
C15C C10C 1.3900 . ?
C10C C11C 1.3900 . ?
C11C C12C 1.3900 . ?
C12C C13C 1.3900 . ?
C61 C62 1.397(10) . ?
C91 C92 1.392(10) . ?
C70A C71A 1.3900 . ?
C70A C75A 1.3900 . ?
C71A C72A 1.3900 . ?
C72A C73A 1.3900 . ?
C73A C74A 1.3900 . ?
C74A C75A 1.3900 . ?
C71B C72B 1.3900 . ?
C71B C75B 1.3900 . ?
C72B C70B 1.3900 . ?
C70B C73B 1.3900 . ?
C73B C74B 1.3900 . ?
C74B C75B 1.3900 . ?
C62 C63 1.404(10) . ?
C42 C43 1.391(11) . ?
C121 C122 1.405(11) . ?
C43 C44 1.396(11) . ?
C102 C103 1.364(11) . ?
C21 C22 1.388(12) . ?
C55 C54 1.379(10) . ?
C11 C10 1.393(10) . ?
C11 C12 1.398(10) . ?
C10 C15 1.379(10) . ?
C123 C124 1.394(10) . ?
C95 C94 1.390(10) . ?
C122 C124 1.390(11) . ?
C85 C84 1.390(10) . ?
C34 C35 1.387(10) . ?
C34 C33 1.392(11) . ?
C65 C64 1.371(10) . ?
C45 C44 1.378(11) . ?
C81 C82 1.381(10) . ?
C32 C33 1.396(10) . ?
C82 C83 1.392(11) . ?
C64 C63 1.399(10) . ?
C14 C13 1.374(10) . ?
C14 C15 1.386(10) . ?
C54 C53 1.400(11) . ?
C23 C24 1.355(13) . ?
C23 C22 1.367(12) . ?
C93 C94 1.360(12) . ?
C93 C92 1.393(12) . ?
C53 C52 1.387(11) . ?
C84 C83 1.387(11) . ?
C103 C104 1.383(11) . ?
C25 C24 1.386(12) . ?
C13 C12 1.403(10) . ?
C13S C17S 1.383(10) . ?
C13S C14S 1.392(10) . ?
C14S C18S 1.382(12) . ?
C1S C2S 1.379(11) . ?
C1S C6S 1.382(11) . ?
C2S C3S 1.373(11) . ?
C17S C16S 1.377(12) . ?
C4S C3S 1.373(11) . ?
C4S C5S 1.406(12) . ?
C5S C6S 1.358(12) . ?
C16S C15S 1.372(11) . ?
C18S C15S 1.405(12) . ?
C8S C7S 1.375(14) . ?
C8S C9S 1.380(14) . ?
C7S C12S 1.345(15) . ?
C9S C10S 1.367(14) . ?
C10S C11S 1.390(14) . ?
C23S C22S 1.292(16) . ?
C23S C24S 1.318(16) . ?
C22S C21S 1.299(15) . ?
C24S C19S 1.337(15) . ?
C12S C11S 1.378(15) . ?
C21S C20S 1.428(17) . ?
C19S C20S 1.484(17) . ?
C30S C29S 1.33(2) . ?
C30S C26S 1.43(2) . ?
C29S C27S 1.31(3) . ?
C27S C28S 1.43(2) . ?
C28S C25S 1.42(2) . ?
C25S C26S 1.34(2) . ?
C29' C30' 1.40(3) . ?
C29' C27' 1.45(3) . ?
C30' C25' 1.39(3) . ?
C25' C28' 1.29(4) . ?
C28' C26' 1.45(4) . ?
C26' C27' 1.53(4) . ?
